data_4112816
loop_
_publ_author_name
'Kwangyeol Lee'
'Yoon Jeong Choi'
'Youn-Jaung Cho'
'Chang Yeon Lee'
'Hyunjoon Song'
'Chang Hoon Lee'
'Yoon Sup Lee'
'Joon T. Park'

_publ_section_title
;
 Strong Interfullerene Electronic Communication in a
 Bisfullerene-Hexarhodium Sandwich Complex
;
_journal_name_full 'Journal of the American Chemical Society'
_journal_page_first 9837
_journal_page_last 9844
_journal_paper_doi 10.1021/ja047290u
_journal_volume 126
_journal_year 2004
_chemical_formula_sum 'C133 H58 N2 O7 P4 Rh6'
_chemical_formula_weight 2537.15
_chemical_name_systematic
; 
 ? 
;
_space_group_IT_number 2
_symmetry_cell_setting triclinic
_symmetry_space_group_name_Hall '-P 1'
_symmetry_space_group_name_H-M 'P -1'
_atom_sites_solution_hydrogens geom
_atom_sites_solution_primary direct
_atom_sites_solution_secondary difmap
_audit_creation_method SHELXL-97
_cell_angle_alpha 95.6250(10)
_cell_angle_beta 96.9390(10)
_cell_angle_gamma 111.3100(10)
_cell_formula_units_Z 2
_cell_length_a 14.6778(3)
_cell_length_b 20.0354(4)
_cell_length_c 20.3356(4)
_cell_measurement_temperature 293(2)
_cell_volume 5465.0(2)
_computing_structure_refinement 'SHELXL-97 (Sheldrick, 1997)'
_computing_structure_solution 'SHELXS-97 (Sheldrick, 1990)'
_diffrn_ambient_temperature 293(2)
_diffrn_measured_fraction_theta_full 0.963
_diffrn_measured_fraction_theta_max 0.963
_diffrn_radiation_monochromator graphite
_diffrn_radiation_source 'fine-focus sealed tube'
_diffrn_radiation_type MoK\a
_diffrn_radiation_wavelength 0.71073
_diffrn_reflns_av_R_equivalents 0.0860
_diffrn_reflns_av_sigmaI/netI 0.1438
_diffrn_reflns_limit_h_max 15
_diffrn_reflns_limit_h_min -15
_diffrn_reflns_limit_k_max 21
_diffrn_reflns_limit_k_min -21
_diffrn_reflns_limit_l_max 21
_diffrn_reflns_limit_l_min -21
_diffrn_reflns_number 20146
_diffrn_reflns_theta_full 22.00
_diffrn_reflns_theta_max 22.00
_diffrn_reflns_theta_min 1.38
_exptl_absorpt_coefficient_mu 1.003
_exptl_crystal_density_diffrn 1.542
_exptl_crystal_F_000 2512
_refine_diff_density_max 2.821
_refine_diff_density_min -1.493
_refine_diff_density_rms 0.300
_refine_ls_extinction_coef 0.00070(17)
_refine_ls_extinction_expression Fc^*^=kFc[1+0.001xFc^2^\l^3^/sin(2\q)]^-1/4^
_refine_ls_extinction_method SHELXL
_refine_ls_goodness_of_fit_ref 1.045
_refine_ls_hydrogen_treatment mixed
_refine_ls_matrix_type full
_refine_ls_number_parameters 927
_refine_ls_number_reflns 12924
_refine_ls_number_restraints 8
_refine_ls_restrained_S_all 1.045
_refine_ls_R_factor_all 0.1643
_refine_ls_R_factor_gt 0.1022
_refine_ls_shift/su_max 0.004
_refine_ls_shift/su_mean 0.000
_refine_ls_structure_factor_coef Fsqd
_refine_ls_weighting_details 'w=1/[\s^2^(Fo^2^)+(0.1963P)^2^+0.0000P] where P=(Fo^2^+2Fc^2^)/3'
_refine_ls_weighting_scheme calc
_refine_ls_wR_factor_gt 0.2858
_refine_ls_wR_factor_ref 0.3354
_reflns_number_gt 7035
_reflns_number_total 12924
_reflns_threshold_expression >2sigma(I)
_cod_data_source_file ja047290usi20040510_123828.cif
_cod_data_source_block tep
_cod_depositor_comments
;
The following automatic conversions were performed:

'_refine_ls_weighting_scheme' value 'calc
w=1/[\s^2^(Fo^2^)+(0.1963P)^2^+0.0000P] where P=(Fo^2^+2Fc^2^)/3' was
changed to 'calc'. New tag '_refine_ls_weighting_details' was
created. The value of the new tag was set to
'w=1/[\s^2^(Fo^2^)+(0.1963P)^2^+0.0000P] where P=(Fo^2^+2Fc^2^)/3'.

Automatic conversion script
Id: cif_fix_values 3143 2015-03-26 13:38:13Z robertas 
;
_cod_original_cell_volume 5465.00(19)
_cod_database_code 4112816

loop_
_symmetry_equiv_pos_as_xyz
'x, y, z'
'-x, -y, -z'

loop_
_atom_site_label
_atom_site_type_symbol
_atom_site_fract_x
_atom_site_fract_y
_atom_site_fract_z
_atom_site_U_iso_or_equiv
_atom_site_adp_type
_atom_site_occupancy
_atom_site_calc_flag
_atom_site_refinement_flags
Rh1 Rh -1.07816(11) -0.20176(8) -0.17447(7) 0.0387(5) Uani 1 d .
Rh2 Rh -1.00958(11) -0.30260(8) -0.23045(8) 0.0387(5) Uani 1 d .
Rh3 Rh -1.10581(11) -0.23545(8) -0.31264(7) 0.0360(4) Uani 1 d .
Rh4 Rh -0.97308(11) -0.10074(8) -0.25173(7) 0.0376(5) Uani 1 d .
Rh5 Rh -0.87261(11) -0.16408(8) -0.16750(8) 0.0429(5) Uani 1 d .
Rh6 Rh -0.89628(11) -0.20049(8) -0.30740(8) 0.0387(5) Uani 1 d .
C1A C -0.9651(15) -0.2439(12) -0.1238(11) 0.056(6) Uani 1 d .
O1A O -0.9688(10) -0.2680(8) -0.0729(7) 0.058(4) Uani 1 d .
C1B C -1.1276(17) -0.1431(11) -0.2558(11) 0.060(7) Uani 1 d .
O1B O -1.1956(11) -0.1270(7) -0.2598(6) 0.048(3) Uani 1 d .
C1C C -1.084(2) -0.1437(13) -0.1036(13) 0.085(9) Uani 1 d .
O1C O -1.0931(16) -0.1074(13) -0.0607(14) 0.148(10) Uani 1 d .
C5A C -0.8292(18) -0.0877(14) -0.0944(13) 0.070(7) Uani 1 d .
O5A O -0.8059(16) -0.0436(10) -0.0487(10) 0.109(7) Uani 1 d .
C6A C -0.9967(15) -0.3066(13) -0.3367(11) 0.050(5) Uani 1 d .
O6A O -1.0165(10) -0.3548(7) -0.3783(7) 0.050(4) Uani 1 d .
C6B C -0.8198(16) -0.0869(11) -0.2472(9) 0.044(5) Uani 1 d .
O6B O -0.7482(10) -0.0380(8) -0.2476(6) 0.053(4) Uani 1 d .
C6C C -0.8832(15) -0.1854(12) -0.3988(13) 0.060(6) Uani 1 d .
O6C O -0.8749(14) -0.1836(11) -0.4537(9) 0.098(6) Uani 1 d .
C2A C -0.9509(14) -0.3741(11) -0.2096(10) 0.049(5) Uani 1 d .
N1 N -0.9328(12) -0.4242(10) -0.2031(10) 0.065(5) Uani 1 d D
C97A C -0.916(2) -0.4905(11) -0.1873(12) 0.100 Uiso 1 d D
H97A H -0.9390 -0.5051 -0.1464 0.120 Uiso 1 calc R
H97B H -0.8461 -0.4835 -0.1838 0.120 Uiso 1 calc R
C91A C -0.9850(9) -0.5503(5) -0.2553(7) 0.100 Uiso 1 d GD
C92A C -1.0097(10) -0.5481(6) -0.3230(6) 0.100 Uiso 1 d G
H92A H -0.9775 -0.5065 -0.3409 0.120 Uiso 1 calc R
C93A C -1.0826(12) -0.6080(6) -0.3639(6) 0.100 Uiso 1 d G
H93A H -1.0991 -0.6065 -0.4092 0.120 Uiso 1 calc R
C94A C -1.1308(9) -0.6701(6) -0.3371(7) 0.100 Uiso 1 d G
H94A H -1.1795 -0.7101 -0.3644 0.120 Uiso 1 calc R
C95A C -1.1060(11) -0.6723(5) -0.2694(7) 0.100 Uiso 1 d G
H95A H -1.1383 -0.7139 -0.2514 0.120 Uiso 1 calc R
C96A C -1.0332(13) -0.6124(5) -0.2285(6) 0.100 Uiso 1 d G
H96A H -1.0166 -0.6139 -0.1832 0.120 Uiso 1 calc R
C4A C -0.9316(10) -0.0131(5) -0.1900(6) 0.051(6) Uani 1 d R
N2 N -0.9051(9) 0.0339(5) -0.1478(7) 0.081(6) Uani 1 d RD
C97B C -0.8540(11) 0.0961(5) -0.0907(7) 0.119(10) Uani 1 d RD
H97C H -0.8597 0.0780 -0.0483 0.143 Uiso 1 calc R
H97D H -0.8859 0.1308 -0.0923 0.143 Uiso 1 calc R
C91B C -0.7321(12) 0.1376(12) -0.0964(13) 0.127(12) Uiso 1 d GD
C92B C -0.6911(17) 0.1154(10) -0.1484(10) 0.129(12) Uiso 1 d G
H92B H -0.7303 0.0759 -0.1808 0.155 Uiso 1 calc R
C93B C -0.5917(18) 0.1521(13) -0.1519(10) 0.132(12) Uiso 1 d G
H93B H -0.5643 0.1372 -0.1866 0.159 Uiso 1 calc R
C94B C -0.5332(12) 0.2110(12) -0.1035(13) 0.188(18) Uiso 1 d G
H94B H -0.4667 0.2356 -0.1059 0.225 Uiso 1 calc R
C95B C -0.5742(17) 0.2333(10) -0.0516(10) 0.109(10) Uiso 1 d G
H95B H -0.5351 0.2727 -0.0192 0.130 Uiso 1 calc R
C96B C -0.6736(18) 0.1966(13) -0.0480(10) 0.147(13) Uiso 1 d G
H96B H -0.7011 0.2115 -0.0133 0.176 Uiso 1 calc R
P1 P -1.1432(4) -0.2004(3) -0.4143(2) 0.0407(13) Uani 1 d .
P2 P -0.9886(4) -0.0427(3) -0.3421(3) 0.0426(13) Uani 1 d .
P3 P -0.7327(4) -0.1929(3) -0.1459(3) 0.0529(15) Uani 1 d .
P4 P -0.7489(4) -0.2206(3) -0.2978(3) 0.0492(14) Uani 1 d .
C100 C -1.0549(15) -0.1062(10) -0.4215(10) 0.054(6) Uani 1 d .
H10A H -1.0053 -0.1113 -0.4469 0.065 Uiso 1 calc R
H10B H -1.0920 -0.0836 -0.4477 0.065 Uiso 1 calc R
C500 C -0.7230(15) -0.2505(11) -0.2175(10) 0.059(6) Uani 1 d .
H50A H -0.7693 -0.2998 -0.2184 0.071 Uiso 1 calc R
H50B H -0.6566 -0.2509 -0.2120 0.071 Uiso 1 calc R
C101 C -1.2677(7) -0.1954(7) -0.4374(7) 0.053(5) Uiso 1 d G
C102 C -1.3432(9) -0.2527(6) -0.4795(6) 0.043(5) Uiso 1 d G
H102 H -1.3317 -0.2932 -0.4963 0.051 Uiso 1 calc R
C103 C -1.4359(8) -0.2493(7) -0.4965(6) 0.071(7) Uiso 1 d G
H103 H -1.4864 -0.2876 -0.5247 0.085 Uiso 1 calc R
C104 C -1.4531(8) -0.1887(8) -0.4714(7) 0.075(7) Uiso 1 d G
H104 H -1.5151 -0.1865 -0.4828 0.090 Uiso 1 calc R
C105 C -1.3776(11) -0.1314(6) -0.4293(7) 0.075(7) Uiso 1 d G
H105 H -1.3892 -0.0909 -0.4125 0.090 Uiso 1 calc R
C106 C -1.2849(9) -0.1348(6) -0.4123(6) 0.068(6) Uiso 1 d G
H106 H -1.2344 -0.0964 -0.3841 0.081 Uiso 1 calc R
C201 C -1.1350(10) -0.2503(7) -0.4945(6) 0.045(5) Uiso 1 d G
C202 C -1.1270(11) -0.2184(6) -0.5523(7) 0.069(6) Uiso 1 d G
H202 H -1.1284 -0.1723 -0.5519 0.083 Uiso 1 calc R
C203 C -1.1170(12) -0.2554(8) -0.6107(6) 0.080(7) Uiso 1 d G
H203 H -1.1116 -0.2340 -0.6494 0.096 Uiso 1 calc R
C204 C -1.1149(11) -0.3242(8) -0.6114(6) 0.081(7) Uiso 1 d G
H204 H -1.1081 -0.3489 -0.6505 0.097 Uiso 1 calc R
C205 C -1.1228(11) -0.3561(6) -0.5535(7) 0.075(7) Uiso 1 d G
H205 H -1.1214 -0.4022 -0.5539 0.090 Uiso 1 calc R
C206 C -1.1329(11) -0.3192(7) -0.4951(6) 0.060(6) Uiso 1 d G
H206 H -1.1382 -0.3406 -0.4564 0.072 Uiso 1 calc R
C301 C -1.0568(10) 0.0191(7) -0.3378(7) 0.054(5) Uiso 1 d G
C302 C -1.0991(11) 0.0304(8) -0.2822(6) 0.061(6) Uiso 1 d G
H302 H -1.0924 0.0073 -0.2454 0.074 Uiso 1 calc R
C303 C -1.1513(11) 0.0760(9) -0.2816(7) 0.090(8) Uiso 1 d G
H303 H -1.1795 0.0835 -0.2445 0.108 Uiso 1 calc R
C304 C -1.1612(11) 0.1104(8) -0.3366(9) 0.097(9) Uiso 1 d G
H304 H -1.1961 0.1409 -0.3363 0.117 Uiso 1 calc R
C305 C -1.1190(12) 0.0992(8) -0.3922(7) 0.092(8) Uiso 1 d G
H305 H -1.1256 0.1222 -0.4290 0.110 Uiso 1 calc R
C306 C -1.0668(11) 0.0535(8) -0.3927(6) 0.065(6) Uiso 1 d G
H306 H -1.0385 0.0460 -0.4299 0.078 Uiso 1 calc R
C401 C -0.8686(9) 0.0204(7) -0.3641(7) 0.050(5) Uiso 1 d G
C402 C -0.8246(11) 0.0040(7) -0.4170(6) 0.069(7) Uiso 1 d G
H402 H -0.8556 -0.0401 -0.4455 0.083 Uiso 1 calc R
C403 C -0.7345(11) 0.0534(9) -0.4273(7) 0.092(8) Uiso 1 d G
H403 H -0.7051 0.0424 -0.4627 0.110 Uiso 1 calc R
C404 C -0.6883(9) 0.1192(8) -0.3848(9) 0.089(8) Uiso 1 d G
H404 H -0.6279 0.1523 -0.3917 0.106 Uiso 1 calc R
C405 C -0.7322(12) 0.1356(7) -0.3319(8) 0.107(10) Uiso 1 d G
H405 H -0.7013 0.1797 -0.3035 0.129 Uiso 1 calc R
C406 C -0.8224(11) 0.0862(8) -0.3216(6) 0.071(7) Uiso 1 d G
H406 H -0.8518 0.0971 -0.2862 0.086 Uiso 1 calc R
C501 C -0.7331(12) -0.2450(8) -0.0733(7) 0.066(6) Uiso 1 d G
C502 C -0.7221(12) -0.3113(8) -0.0793(7) 0.079(7) Uiso 1 d G
H502 H -0.7150 -0.3319 -0.1204 0.095 Uiso 1 calc R
C503 C -0.7219(13) -0.3468(7) -0.0240(9) 0.091(8) Uiso 1 d G
H503 H -0.7145 -0.3912 -0.0280 0.109 Uiso 1 calc R
C504 C -0.7325(14) -0.3160(10) 0.0375(7) 0.110(10) Uiso 1 d G
H504 H -0.7323 -0.3398 0.0745 0.132 Uiso 1 calc R
C505 C -0.7435(13) -0.2498(10) 0.0436(7) 0.116(10) Uiso 1 d G
H505 H -0.7506 -0.2292 0.0847 0.139 Uiso 1 calc R
C506 C -0.7437(12) -0.2143(7) -0.0118(8) 0.080(7) Uiso 1 d G
H506 H -0.7511 -0.1699 -0.0078 0.096 Uiso 1 calc R
C601 C -0.6043(11) -0.1187(8) -0.1222(8) 0.074(7) Uiso 1 d G
C602 C -0.5887(12) -0.0465(10) -0.1254(8) 0.078(7) Uiso 1 d G
H602 H -0.6414 -0.0339 -0.1416 0.094 Uiso 1 calc R
C603 C -0.4945(15) 0.0069(7) -0.1046(9) 0.119(11) Uiso 1 d G
H603 H -0.4841 0.0552 -0.1067 0.142 Uiso 1 calc R
C604 C -0.4158(11) -0.0119(10) -0.0804(10) 0.124(11) Uiso 1 d G
H604 H -0.3528 0.0238 -0.0664 0.149 Uiso 1 calc R
C605 C -0.4314(12) -0.0841(12) -0.0772(9) 0.138(13) Uiso 1 d G
H605 H -0.3788 -0.0967 -0.0610 0.166 Uiso 1 calc R
C606 C -0.5257(15) -0.1376(8) -0.0981(9) 0.090(8) Uiso 1 d G
H606 H -0.5361 -0.1859 -0.0959 0.108 Uiso 1 calc R
C701 C -0.7500(11) -0.2935(7) -0.3615(6) 0.053(5) Uiso 1 d G
C702 C -0.8091(10) -0.3649(8) -0.3583(6) 0.065(6) Uiso 1 d G
H702 H -0.8440 -0.3756 -0.3230 0.078 Uiso 1 calc R
C703 C -0.8159(11) -0.4203(6) -0.4078(8) 0.084(8) Uiso 1 d G
H703 H -0.8554 -0.4680 -0.4057 0.101 Uiso 1 calc R
C704 C -0.7637(13) -0.4043(8) -0.4607(7) 0.084(8) Uiso 1 d G
H704 H -0.7682 -0.4413 -0.4938 0.100 Uiso 1 calc R
C705 C -0.7046(12) -0.3329(9) -0.4639(7) 0.121(11) Uiso 1 d G
H705 H -0.6696 -0.3222 -0.4992 0.145 Uiso 1 calc R
C706 C -0.6978(10) -0.2775(7) -0.4144(8) 0.069(7) Uiso 1 d G
H706 H -0.6582 -0.2298 -0.4165 0.083 Uiso 1 calc R
C801 C -0.6313(9) -0.1443(7) -0.3044(7) 0.050(5) Uiso 1 d G
C802 C -0.6358(9) -0.0852(8) -0.3331(7) 0.063(6) Uiso 1 d G
H802 H -0.6968 -0.0849 -0.3515 0.075 Uiso 1 calc R
C803 C -0.5490(12) -0.0263(7) -0.3341(8) 0.090(8) Uiso 1 d G
H803 H -0.5520 0.0133 -0.3532 0.108 Uiso 1 calc R
C804 C -0.4578(10) -0.0266(8) -0.3065(9) 0.094(8) Uiso 1 d G
H804 H -0.3998 0.0128 -0.3072 0.112 Uiso 1 calc R
C805 C -0.4534(9) -0.0858(9) -0.2778(8) 0.090(8) Uiso 1 d G
H805 H -0.3924 -0.0860 -0.2594 0.108 Uiso 1 calc R
C806 C -0.5401(12) -0.1447(7) -0.2768(7) 0.083(8) Uiso 1 d G
H806 H -0.5371 -0.1843 -0.2577 0.099 Uiso 1 calc R
C1 C -1.2360(13) -0.2764(8) -0.2079(9) 0.038(5) Uani 1 d .
C2 C -1.1812(12) -0.3090(10) -0.1639(8) 0.037(5) Uani 1 d .
C3 C -1.1439(13) -0.3630(9) -0.1964(9) 0.038(5) Uani 1 d .
C4 C -1.1613(12) -0.3815(9) -0.2685(9) 0.034(5) Uani 1 d .
C5 C -1.2148(11) -0.3481(9) -0.3120(9) 0.035(5) Uani 1 d .
C6 C -1.2511(12) -0.2966(9) -0.2841(9) 0.035(5) Uani 1 d .
C7 C -1.3495(14) -0.3006(9) -0.3083(9) 0.040(5) Uani 1 d .
C8 C -1.3986(15) -0.2842(10) -0.2511(9) 0.044(5) Uani 1 d .
C9 C -1.3258(14) -0.2697(9) -0.1901(9) 0.037(5) Uani 1 d .
C10 C -1.3635(16) -0.2940(10) -0.1347(9) 0.049(5) Uani 1 d .
C11 C -1.3071(16) -0.3277(11) -0.0889(10) 0.053(6) Uani 1 d .
C12 C -1.2262(15) -0.3360(10) -0.1055(8) 0.043(5) Uani 1 d .
C13 C -1.2145(14) -0.4046(10) -0.0986(10) 0.047(5) Uani 1 d .
C14 C -1.1697(14) -0.4239(11) -0.1550(10) 0.046(5) Uani 1 d .
C15 C -1.1941(13) -0.4952(11) -0.1842(10) 0.041(5) Uani 1 d .
C16 C -1.2109(13) -0.5135(10) -0.2537(12) 0.053(6) Uani 1 d .
C17 C -1.1997(14) -0.4605(10) -0.2988(10) 0.044(5) Uani 1 d .
C18 C -1.2689(13) -0.4730(10) -0.3593(9) 0.037(5) Uani 1 d .
C19 C -1.2812(14) -0.4048(10) -0.3669(9) 0.039(5) Uani 1 d .
C20 C -1.3755(14) -0.4086(10) -0.3944(9) 0.043(5) Uani 1 d .
C21 C -1.4133(15) -0.3541(11) -0.3638(10) 0.051(6) Uani 1 d .
C22 C -1.5187(15) -0.3898(12) -0.3657(11) 0.056(6) Uani 1 d .
C23 C -1.5608(14) -0.3734(12) -0.3115(12) 0.055(6) Uani 1 d .
C24 C -1.4984(14) -0.3172(11) -0.2539(10) 0.044(5) Uani 1 d .
C25 C -1.5353(14) -0.3411(11) -0.1928(11) 0.049(5) Uani 1 d .
C26 C -1.4705(16) -0.3311(11) -0.1329(12) 0.057(6) Uani 1 d .
C27 C -1.4825(17) -0.3864(11) -0.0895(11) 0.056(6) Uani 1 d .
C28 C -1.3899(15) -0.3878(11) -0.0625(10) 0.052(6) Uani 1 d .
C29 C -1.3741(16) -0.4518(11) -0.0557(10) 0.054(6) Uani 1 d .
C30 C -1.2858(15) -0.4616(11) -0.0739(10) 0.051(5) Uani 1 d .
C31 C -1.3153(15) -0.5377(12) -0.1047(11) 0.058(6) Uani 1 d .
C32 C -1.2690(14) -0.5532(11) -0.1601(11) 0.049(5) Uani 1 d .
C33 C -1.3315(14) -0.6078(10) -0.2157(11) 0.050(6) Uani 1 d .
C34 C -1.2947(17) -0.5828(11) -0.2760(12) 0.060(6) Uani 1 d .
C35 C -1.3635(16) -0.5975(11) -0.3378(11) 0.053(6) Uani 1 d .
C36 C -1.3486(15) -0.5420(11) -0.3783(10) 0.051(5) Uani 1 d .
C37 C -1.4457(16) -0.5421(12) -0.4064(10) 0.055(6) Uani 1 d .
C38 C -1.4599(15) -0.4787(13) -0.4130(11) 0.060(6) Uani 1 d .
C39 C -1.5454(15) -0.4654(11) -0.3954(10) 0.054(6) Uani 1 d .
C40 C -1.6216(15) -0.5229(12) -0.3703(11) 0.063(6) Uani 1 d .
C41 C -1.6661(13) -0.5057(13) -0.3129(13) 0.060(6) Uani 1 d .
C42 C -1.6380(15) -0.4321(13) -0.2853(14) 0.067(7) Uani 1 d .
C43 C -1.6208(15) -0.4133(11) -0.2106(13) 0.059(6) Uani 1 d .
C44 C -1.6315(17) -0.4662(13) -0.1698(13) 0.067(7) Uani 1 d .
C45 C -1.5657(17) -0.4548(14) -0.1093(11) 0.072(7) Uani 1 d .
C46 C -1.5511(17) -0.5229(11) -0.1022(12) 0.061(6) Uani 1 d .
C47 C -1.4604(18) -0.5207(11) -0.0748(11) 0.060(6) Uani 1 d .
C48 C -1.4237(19) -0.5720(14) -0.1057(14) 0.079(8) Uani 1 d .
C49 C -1.4822(16) -0.6268(10) -0.1616(11) 0.054(6) Uani 1 d .
C50 C -1.4377(17) -0.6446(10) -0.2175(12) 0.057(6) Uani 1 d .
C51 C -1.5053(19) -0.6565(10) -0.2779(13) 0.064(6) Uani 1 d .
C52 C -1.4707(15) -0.6321(11) -0.3386(12) 0.061(6) Uani 1 d .
C53 C -1.5204(16) -0.5975(12) -0.3803(12) 0.061(6) Uani 1 d .
C54 C -1.6068(17) -0.5917(12) -0.3625(14) 0.076(8) Uani 1 d .
C55 C -1.6438(16) -0.6136(14) -0.3023(11) 0.068(7) Uani 1 d .
C56 C -1.6785(15) -0.5610(13) -0.2711(13) 0.059(6) Uani 1 d .
C57 C -1.6660(14) -0.5443(13) -0.2035(12) 0.066(7) Uani 1 d .
C58 C -1.6114(16) -0.5778(11) -0.1581(10) 0.052(5) Uani 1 d U
C59 C -1.5760(17) -0.6276(11) -0.1866(12) 0.062(6) Uani 1 d .
C60 C -1.5950(17) -0.6466(10) -0.2608(13) 0.060(6) Uani 1 d .

loop_
_atom_site_aniso_label
_atom_site_aniso_U_11
_atom_site_aniso_U_22
_atom_site_aniso_U_33
_atom_site_aniso_U_23
_atom_site_aniso_U_13
_atom_site_aniso_U_12
Rh1 0.0389(9) 0.0327(9) 0.0428(10) 0.0148(7) 0.0089(8) 0.0088(7)
Rh2 0.0328(9) 0.0354(9) 0.0524(10) 0.0212(7) 0.0101(8) 0.0137(7)
Rh3 0.0352(9) 0.0325(9) 0.0422(9) 0.0183(7) 0.0095(7) 0.0110(7)
Rh4 0.0392(9) 0.0324(9) 0.0421(10) 0.0159(7) 0.0080(7) 0.0119(7)
Rh5 0.0353(9) 0.0390(10) 0.0525(11) 0.0172(7) 0.0038(8) 0.0105(7)
Rh6 0.0330(9) 0.0356(9) 0.0512(10) 0.0192(7) 0.0115(8) 0.0126(7)
C1A 0.043(13) 0.071(16) 0.046(14) 0.008(12) -0.011(11) 0.019(12)
O1A 0.047(9) 0.069(10) 0.046(9) 0.019(8) -0.018(7) 0.012(8)
C1B 0.046(14) 0.036(13) 0.084(17) 0.043(12) -0.008(13) -0.003(11)
O1B 0.049(9) 0.034(8) 0.059(9) 0.015(6) 0.007(7) 0.012(7)
C1C 0.14(3) 0.052(17) 0.067(17) -0.004(13) 0.030(17) 0.042(17)
O1C 0.100 0.13(2) 0.19(2) -0.037(18) 0.045(16) 0.024(14)
C5A 0.065(16) 0.066(18) 0.076(18) 0.007(14) -0.007(14) 0.030(14)
O5A 0.136(18) 0.074(14) 0.090(14) -0.017(11) -0.006(13) 0.023(13)
C6A 0.036(12) 0.065(16) 0.049(14) 0.022(12) 0.012(11) 0.016(12)
O6A 0.048(9) 0.037(9) 0.056(10) 0.014(7) 0.004(7) 0.007(7)
C6B 0.059(15) 0.043(13) 0.028(11) -0.002(9) -0.005(10) 0.023(12)
O6B 0.033(8) 0.062(10) 0.054(9) 0.024(7) -0.001(7) 0.006(8)
C6C 0.034(12) 0.080(17) 0.071(17) 0.032(14) 0.010(12) 0.024(12)
O6C 0.096(14) 0.143(18) 0.079(13) 0.048(12) 0.034(12) 0.060(13)
C2A 0.035(12) 0.038(13) 0.063(14) 0.017(10) 0.005(10) -0.002(10)
N1 0.043(11) 0.061(13) 0.114(16) 0.044(11) 0.021(11) 0.036(10)
C4A 0.075(16) 0.032(12) 0.047(13) 0.004(10) 0.011(12) 0.021(11)
N2 0.101(17) 0.080(16) 0.075(15) 0.007(12) 0.040(13) 0.044(14)
C97B 0.100 0.13(3) 0.10(2) 0.01(2) 0.00(2) 0.02(2)
P1 0.040(3) 0.039(3) 0.044(3) 0.018(2) 0.006(2) 0.014(2)
P2 0.044(3) 0.037(3) 0.048(3) 0.021(2) 0.014(3) 0.012(3)
P3 0.045(3) 0.040(3) 0.069(4) 0.017(3) 0.000(3) 0.011(3)
P4 0.034(3) 0.045(3) 0.069(4) 0.021(3) 0.012(3) 0.011(3)
C100 0.050(13) 0.048(13) 0.063(14) 0.021(11) 0.006(11) 0.015(11)
C500 0.046(13) 0.045(13) 0.089(17) 0.015(12) 0.018(12) 0.018(11)
C1 0.044(12) 0.012(9) 0.053(13) 0.017(8) 0.009(10) 0.004(8)
C2 0.025(10) 0.045(12) 0.036(11) 0.014(9) 0.003(9) 0.006(9)
C3 0.042(12) 0.030(11) 0.056(14) 0.024(9) 0.003(10) 0.026(9)
C4 0.032(10) 0.030(11) 0.052(13) 0.031(9) 0.016(9) 0.015(9)
C5 0.007(9) 0.032(11) 0.067(13) 0.029(10) 0.011(9) 0.002(8)
C6 0.028(11) 0.044(12) 0.048(12) 0.027(9) 0.015(9) 0.025(9)
C7 0.054(13) 0.027(11) 0.035(11) 0.014(9) -0.004(10) 0.011(10)
C8 0.056(14) 0.041(12) 0.045(13) 0.021(9) 0.015(11) 0.024(11)
C9 0.050(13) 0.029(11) 0.044(12) 0.020(9) 0.018(10) 0.022(9)
C10 0.069(15) 0.039(12) 0.041(12) -0.007(10) 0.017(11) 0.022(11)
C11 0.053(14) 0.048(13) 0.049(13) 0.017(10) 0.012(11) 0.007(11)
C12 0.059(14) 0.053(13) 0.020(10) 0.006(9) 0.013(10) 0.024(11)
C13 0.038(12) 0.041(12) 0.063(14) 0.021(10) 0.005(11) 0.014(10)
C14 0.039(12) 0.046(14) 0.056(13) 0.025(11) 0.006(10) 0.015(10)
C15 0.036(11) 0.049(14) 0.039(13) 0.020(10) 0.003(10) 0.015(10)
C16 0.027(11) 0.028(12) 0.10(2) 0.013(12) 0.006(12) 0.007(9)
C17 0.049(13) 0.044(13) 0.058(14) 0.013(10) 0.033(11) 0.033(10)
C18 0.039(12) 0.049(13) 0.031(11) 0.018(9) 0.020(9) 0.018(10)
C19 0.039(12) 0.037(12) 0.046(12) 0.021(9) 0.026(10) 0.009(10)
C20 0.038(12) 0.043(12) 0.044(12) 0.018(9) 0.004(10) 0.010(10)
C21 0.049(14) 0.042(13) 0.067(15) 0.033(11) 0.017(12) 0.015(11)
C22 0.038(13) 0.074(17) 0.051(14) 0.019(12) -0.008(11) 0.019(12)
C23 0.035(12) 0.062(15) 0.076(17) 0.032(13) -0.009(12) 0.027(12)
C24 0.032(12) 0.054(13) 0.062(14) 0.032(11) 0.019(11) 0.025(11)
C25 0.033(12) 0.051(14) 0.074(16) 0.012(11) 0.024(12) 0.023(10)
C26 0.051(14) 0.047(14) 0.080(17) 0.006(12) 0.020(13) 0.025(12)
C27 0.061(16) 0.041(13) 0.071(15) 0.018(11) 0.031(13) 0.018(12)
C28 0.050(14) 0.057(15) 0.049(13) 0.015(11) 0.029(11) 0.014(11)
C29 0.067(15) 0.053(14) 0.046(13) 0.028(10) 0.017(11) 0.019(12)
C30 0.055(14) 0.051(14) 0.059(14) 0.033(11) 0.029(11) 0.020(11)
C31 0.040(13) 0.067(16) 0.072(16) 0.048(13) 0.006(12) 0.019(12)
C32 0.038(12) 0.047(13) 0.070(15) 0.033(11) 0.024(12) 0.016(11)
C33 0.030(12) 0.037(12) 0.087(17) 0.039(12) 0.015(12) 0.008(10)
C34 0.079(17) 0.034(13) 0.090(18) 0.011(12) 0.027(15) 0.045(13)
C35 0.051(14) 0.045(13) 0.069(15) 0.016(11) 0.011(12) 0.025(11)
C36 0.044(13) 0.051(14) 0.053(14) 0.014(11) 0.009(11) 0.010(11)
C37 0.051(14) 0.042(14) 0.055(14) -0.006(11) 0.013(11) -0.002(11)
C38 0.031(12) 0.064(17) 0.064(15) 0.007(12) 0.001(11) -0.003(12)
C39 0.048(14) 0.049(14) 0.055(14) 0.025(11) 0.000(11) 0.006(11)
C40 0.039(13) 0.066(16) 0.065(15) 0.012(12) -0.011(12) 0.004(12)
C41 0.016(11) 0.064(17) 0.11(2) 0.034(14) 0.021(12) 0.017(11)
C42 0.033(13) 0.072(18) 0.12(2) 0.057(16) 0.028(13) 0.033(12)
C43 0.042(13) 0.050(15) 0.10(2) 0.014(13) 0.023(13) 0.027(11)
C44 0.052(15) 0.059(16) 0.11(2) 0.034(15) 0.045(15) 0.024(13)
C45 0.051(15) 0.09(2) 0.053(15) 0.029(13) 0.018(13) 0.000(14)
C46 0.054(15) 0.039(14) 0.084(17) 0.023(12) 0.033(13) 0.002(11)
C47 0.067(17) 0.040(14) 0.076(16) 0.025(11) 0.035(14) 0.014(13)
C48 0.080(19) 0.067(18) 0.11(2) 0.072(17) 0.042(17) 0.027(16)
C49 0.051(14) 0.026(12) 0.071(16) 0.021(11) 0.003(13) -0.004(10)
C50 0.067(16) 0.031(12) 0.085(18) 0.024(11) 0.039(15) 0.023(11)
C51 0.074(17) 0.022(12) 0.088(19) 0.016(12) 0.020(16) 0.005(11)
C52 0.034(12) 0.031(12) 0.097(19) -0.008(12) 0.007(13) -0.006(10)
C53 0.041(14) 0.056(15) 0.081(17) 0.018(12) 0.009(12) 0.013(12)
C54 0.053(16) 0.039(14) 0.11(2) 0.020(13) 0.002(15) -0.011(12)
C55 0.038(13) 0.080(18) 0.056(15) 0.018(14) -0.011(12) -0.009(13)
C56 0.041(13) 0.065(16) 0.076(18) 0.018(13) 0.014(12) 0.023(12)
C57 0.028(12) 0.079(18) 0.073(18) 0.009(13) 0.023(12) -0.004(11)
C58 0.052(5) 0.052(5) 0.053(5) 0.0083(13) 0.0091(14) 0.020(2)
C59 0.061(16) 0.048(14) 0.081(18) 0.041(12) 0.033(14) 0.013(12)
C60 0.064(16) 0.021(11) 0.10(2) 0.018(11) 0.041(15) 0.007(10)

loop_
_atom_type_symbol
_atom_type_description
_atom_type_scat_dispersion_real
_atom_type_scat_dispersion_imag
_atom_type_scat_source
C C 0.0033 0.0016 'International Tables Vol C Tables 4.2.6.8 and 6.1.1.4'
N N 0.0061 0.0033 'International Tables Vol C Tables 4.2.6.8 and 6.1.1.4'
O O 0.0106 0.0060 'International Tables Vol C Tables 4.2.6.8 and 6.1.1.4'
P P 0.1023 0.0942 'International Tables Vol C Tables 4.2.6.8 and 6.1.1.4'
Rh Rh -1.1178 0.9187 'International Tables Vol C Tables 4.2.6.8 and 6.1.1.4'
H H 0.0000 0.0000 'International Tables Vol C Tables 4.2.6.8 and 6.1.1.4'

loop_
_geom_angle_atom_site_label_1
_geom_angle_atom_site_label_2
_geom_angle_atom_site_label_3
_geom_angle
C1C Rh1 C2 104.0(10)
C1C Rh1 C1 103.1(11)
C2 Rh1 C1 39.3(6)
C1C Rh1 C1A 99.0(10)
C2 Rh1 C1A 81.5(7)
C1 Rh1 C1A 120.0(7)
C1C Rh1 C1B 96.6(11)
C2 Rh1 C1B 117.9(7)
C1 Rh1 C1B 79.3(6)
C1A Rh1 C1B 151.1(9)
C1C Rh1 Rh3 147.6(8)
C2 Rh1 Rh3 92.9(5)
C1 Rh1 Rh3 73.1(5)
C1A Rh1 Rh3 110.8(5)
C1B Rh1 Rh3 51.0(6)
C1C Rh1 Rh2 150.8(9)
C2 Rh1 Rh2 72.5(5)
C1 Rh1 Rh2 92.1(5)
C1A Rh1 Rh2 51.9(5)
C1B Rh1 Rh2 110.8(7)
Rh3 Rh1 Rh2 60.72(5)
C1C Rh1 Rh4 101.7(9)
C2 Rh1 Rh4 151.9(5)
C1 Rh1 Rh4 122.9(4)
C1A Rh1 Rh4 105.5(6)
C1B Rh1 Rh4 47.2(6)
Rh3 Rh1 Rh4 59.04(5)
Rh2 Rh1 Rh4 90.28(6)
C1C Rh1 Rh5 102.3(10)
C2 Rh1 Rh5 123.9(5)
C1 Rh1 Rh5 152.9(5)
C1A Rh1 Rh5 45.8(6)
C1B Rh1 Rh5 107.0(6)
Rh3 Rh1 Rh5 90.23(6)
Rh2 Rh1 Rh5 60.86(5)
Rh4 Rh1 Rh5 59.99(5)
C2A Rh2 C3 92.0(7)
C2A Rh2 C6A 98.0(8)
C3 Rh2 C6A 122.6(7)
C2A Rh2 C4 96.5(7)
C3 Rh2 C4 38.8(6)
C6A Rh2 C4 83.8(7)
C2A Rh2 C1A 93.0(8)
C3 Rh2 C1A 83.4(8)
C6A Rh2 C1A 151.1(8)
C4 Rh2 C1A 121.4(7)
C2A Rh2 Rh1 143.9(6)
C3 Rh2 Rh1 73.5(5)
C6A Rh2 Rh1 117.8(6)
C4 Rh2 Rh1 92.2(5)
C1A Rh2 Rh1 53.3(5)
C2A Rh2 Rh3 155.9(6)
C3 Rh2 Rh3 92.1(4)
C6A Rh2 Rh3 60.2(6)
C4 Rh2 Rh3 72.5(4)
C1A Rh2 Rh3 111.0(6)
Rh1 Rh2 Rh3 59.56(5)
C2A Rh2 Rh5 107.7(5)
C3 Rh2 Rh5 124.8(5)
C6A Rh2 Rh5 105.4(6)
C4 Rh2 Rh5 152.3(5)
C1A Rh2 Rh5 45.7(6)
Rh1 Rh2 Rh5 60.25(5)
Rh3 Rh2 Rh5 89.23(6)
C2A Rh2 Rh6 112.5(6)
C3 Rh2 Rh6 153.3(4)
C6A Rh2 Rh6 46.2(6)
C4 Rh2 Rh6 123.4(4)
C1A Rh2 Rh6 104.9(6)
Rh1 Rh2 Rh6 90.95(6)
Rh3 Rh2 Rh6 61.16(5)
Rh5 Rh2 Rh6 59.26(5)
C6 Rh3 C1B 81.5(7)
C6 Rh3 C5 37.2(6)
C1B Rh3 C5 118.1(7)
C6 Rh3 P1 105.5(4)
C1B Rh3 P1 91.9(5)
C5 Rh3 P1 108.3(5)
C6 Rh3 C6A 116.8(6)
C1B Rh3 C6A 150.3(8)
C5 Rh3 C6A 80.7(6)
P1 Rh3 C6A 104.1(5)
C6 Rh3 Rh4 126.2(5)
C1B Rh3 Rh4 48.6(6)
C5 Rh3 Rh4 153.4(5)
P1 Rh3 Rh4 96.00(13)
C6A Rh3 Rh4 104.1(5)
C6 Rh3 Rh1 74.6(5)
C1B Rh3 Rh1 53.9(5)
C5 Rh3 Rh1 92.3(5)
P1 Rh3 Rh1 145.70(15)
C6A Rh3 Rh1 106.1(5)
Rh4 Rh3 Rh1 61.18(5)
C6 Rh3 Rh2 91.9(4)
C1B Rh3 Rh2 112.6(5)
C5 Rh3 Rh2 72.8(4)
P1 Rh3 Rh2 152.02(15)
C6A Rh3 Rh2 47.9(5)
Rh4 Rh3 Rh2 90.94(6)
Rh1 Rh3 Rh2 59.72(5)
C6 Rh3 Rh6 152.3(4)
C1B Rh3 Rh6 108.9(6)
C5 Rh3 Rh6 123.1(4)
P1 Rh3 Rh6 99.95(14)
C6A Rh3 Rh6 44.4(5)
Rh4 Rh3 Rh6 60.47(5)
Rh1 Rh3 Rh6 90.62(6)
Rh2 Rh3 Rh6 60.43(5)
C4A Rh4 C1B 102.5(8)
C4A Rh4 C6B 88.9(6)
C1B Rh4 C6B 164.8(8)
C4A Rh4 P2 92.2(4)
C1B Rh4 P2 91.0(5)
C6B Rh4 P2 98.7(5)
C4A Rh4 Rh3 153.9(4)
C1B Rh4 Rh3 52.7(7)
C6B Rh4 Rh3 114.2(5)
P2 Rh4 Rh3 95.73(14)
C4A Rh4 Rh1 100.7(4)
C1B Rh4 Rh1 54.0(5)
C6B Rh4 Rh1 114.5(5)
P2 Rh4 Rh1 144.36(14)
Rh3 Rh4 Rh1 59.78(5)
C4A Rh4 Rh5 93.5(3)
C1B Rh4 Rh5 113.8(5)
C6B Rh4 Rh5 54.7(5)
P2 Rh4 Rh5 152.56(15)
Rh3 Rh4 Rh5 90.73(6)
Rh1 Rh4 Rh5 60.10(5)
C4A Rh4 Rh6 140.4(4)
C1B Rh4 Rh6 114.6(7)
C6B Rh4 Rh6 52.2(5)
P2 Rh4 Rh6 100.18(14)
Rh3 Rh4 Rh6 62.08(5)
Rh1 Rh4 Rh6 90.76(6)
Rh5 Rh4 Rh6 59.77(5)
C5A Rh5 C1A 98.8(10)
C5A Rh5 P3 94.1(7)
C1A Rh5 P3 97.2(6)
C5A Rh5 C6B 94.3(9)
C1A Rh5 C6B 158.9(7)
P3 Rh5 C6B 98.4(5)
C5A Rh5 Rh4 95.9(7)
C1A Rh5 Rh4 113.4(6)
P3 Rh5 Rh4 145.78(16)
C6B Rh5 Rh4 48.3(5)
C5A Rh5 Rh1 98.1(7)
C1A Rh5 Rh1 53.8(6)
P3 Rh5 Rh1 149.86(15)
C6B Rh5 Rh1 108.0(5)
Rh4 Rh5 Rh1 59.91(5)
C5A Rh5 Rh6 145.6(8)
C1A Rh5 Rh6 113.2(6)
P3 Rh5 Rh6 94.14(16)
C6B Rh5 Rh6 51.5(4)
Rh4 Rh5 Rh6 60.60(5)
Rh1 Rh5 Rh6 91.14(6)
C5A Rh5 Rh2 149.6(8)
C1A Rh5 Rh2 52.3(6)
P3 Rh5 Rh2 98.42(14)
C6B Rh5 Rh2 111.0(5)
Rh4 Rh5 Rh2 89.10(6)
Rh1 Rh5 Rh2 58.89(5)
Rh6 Rh5 Rh2 60.91(5)
C6C Rh6 C6A 92.8(9)
C6C Rh6 C6B 103.8(8)
C6A Rh6 C6B 160.0(8)
C6C Rh6 P4 88.4(6)
C6A Rh6 P4 99.4(6)
C6B Rh6 P4 92.3(5)
C6C Rh6 Rh5 157.6(7)
C6A Rh6 Rh5 109.3(6)
C6B Rh6 Rh5 53.8(5)
P4 Rh6 Rh5 91.45(15)
C6C Rh6 Rh4 107.8(7)
C6A Rh6 Rh4 116.1(6)
C6B Rh6 Rh4 48.3(5)
P4 Rh6 Rh4 139.45(15)
Rh5 Rh6 Rh4 59.64(5)
C6C Rh6 Rh2 141.9(7)
C6A Rh6 Rh2 49.6(6)
C6B Rh6 Rh2 112.2(5)
P4 Rh6 Rh2 101.91(14)
Rh5 Rh6 Rh2 59.83(5)
Rh4 Rh6 Rh2 87.97(6)
C6C Rh6 Rh3 100.6(6)
C6A Rh6 Rh3 59.5(6)
C6B Rh6 Rh3 105.6(5)
P4 Rh6 Rh3 157.09(14)
Rh5 Rh6 Rh3 87.98(6)
Rh4 Rh6 Rh3 57.45(5)
Rh2 Rh6 Rh3 58.42(5)
O1A C1A Rh5 140.9(16)
O1A C1A Rh2 129.3(17)
Rh5 C1A Rh2 82.0(8)
O1A C1A Rh1 125.7(16)
Rh5 C1A Rh1 80.4(8)
Rh2 C1A Rh1 74.8(6)
O1B C1B Rh4 142.5(15)
O1B C1B Rh3 129.8(17)
Rh4 C1B Rh3 78.8(9)
O1B C1B Rh1 127.0(17)
Rh4 C1B Rh1 78.8(7)
Rh3 C1B Rh1 75.1(7)
O1C C1C Rh1 176(3)
O5A C5A Rh5 177(2)
O6A C6A Rh6 140.8(16)
O6A C6A Rh2 130.9(17)
Rh6 C6A Rh2 84.2(9)
O6A C6A Rh3 125.9(15)
Rh6 C6A Rh3 76.1(7)
Rh2 C6A Rh3 71.9(6)
O6B C6B Rh4 133.7(15)
O6B C6B Rh6 135.2(16)
Rh4 C6B Rh6 79.5(7)
O6B C6B Rh5 132.9(14)
Rh4 C6B Rh5 77.0(7)
Rh6 C6B Rh5 74.7(6)
O6C C6C Rh6 173(2)
N1 C2A Rh2 167.9(18)
C2A N1 C97A 173(2)
N1 C97A C91A 100.3(15)
C92A C91A C96A 120.0
C92A C91A C97A 136.3(10)
C96A C91A C97A 103.2(10)
C91A C92A C93A 120.0
C94A C93A C92A 120.0
C93A C94A C95A 120.0
C96A C95A C94A 120.0
C95A C96A C91A 120.0
N2 C4A Rh4 171.6(3)
C4A N2 C97B 171.1
N2 C97B C91B 110.1(11)
C92B C91B C96B 120.0
C92B C91B C97B 122.0(17)
C96B C91B C97B 118.0(17)
C91B C92B C93B 120.0
C94B C93B C92B 120.0
C95B C94B C93B 120.0
C94B C95B C96B 120.0
C95B C96B C91B 120.0
C201 P1 C101 100.0(6)
C201 P1 C100 99.1(8)
C101 P1 C100 102.6(8)
C201 P1 Rh3 120.7(5)
C101 P1 Rh3 118.9(5)
C100 P1 Rh3 112.4(6)
C301 P2 C100 102.4(8)
C301 P2 C401 99.9(6)
C100 P2 C401 104.8(8)
C301 P2 Rh4 118.3(5)
C100 P2 Rh4 113.4(6)
C401 P2 Rh4 116.0(5)
C500 P3 C501 105.2(8)
C500 P3 C601 104.2(9)
C501 P3 C601 100.2(8)
C500 P3 Rh5 111.2(7)
C501 P3 Rh5 113.8(6)
C601 P3 Rh5 120.6(6)
C500 P4 C701 104.0(8)
C500 P4 C801 105.1(8)
C701 P4 C801 101.9(7)
C500 P4 Rh6 111.2(7)
C701 P4 Rh6 114.2(5)
C801 P4 Rh6 118.9(5)
P2 C100 P1 117.7(11)
P3 C500 P4 112.9(10)
C102 C101 C106 120.0
C102 C101 P1 119.8(7)
C106 C101 P1 120.2(7)
C103 C102 C101 120.0
C102 C103 C104 120.0
C105 C104 C103 120.0
C106 C105 C104 120.0
C105 C106 C101 120.0
C202 C201 C206 120.0
C202 C201 P1 120.9(8)
C206 C201 P1 119.0(8)
C203 C202 C201 120.0
C204 C203 C202 120.0
C203 C204 C205 120.0
C204 C205 C206 120.0
C205 C206 C201 120.0
C302 C301 C306 120.0
C302 C301 P2 121.9(8)
C306 C301 P2 118.1(8)
C303 C302 C301 120.0
C302 C303 C304 120.0
C303 C304 C305 120.0
C306 C305 C304 120.0
C305 C306 C301 120.0
C402 C401 C406 120.0
C402 C401 P2 124.7(9)
C406 C401 P2 115.2(9)
C401 C402 C403 120.0
C404 C403 C402 120.0
C403 C404 C405 120.0
C406 C405 C404 120.0
C405 C406 C401 120.0
C502 C501 C506 120.0
C502 C501 P3 122.5(9)
C506 C501 P3 117.5(9)
C501 C502 C503 120.0
C502 C503 C504 120.0
C505 C504 C503 120.0
C504 C505 C506 120.0
C505 C506 C501 120.0
C602 C601 C606 120.0
C602 C601 P3 121.5(11)
C606 C601 P3 118.4(11)
C601 C602 C603 120.0
C604 C603 C602 120.0
C603 C604 C605 120.0
C606 C605 C604 120.0
C605 C606 C601 120.0
C702 C701 C706 120.0
C702 C701 P4 118.9(9)
C706 C701 P4 121.0(9)
C703 C702 C701 120.0
C702 C703 C704 120.0
C705 C704 C703 120.0
C704 C705 C706 120.0
C705 C706 C701 120.0
C802 C801 C806 120.0
C802 C801 P4 119.7(8)
C806 C801 P4 120.1(8)
C801 C802 C803 120.0
C802 C803 C804 120.0
C805 C804 C803 120.0
C804 C805 C806 120.0
C805 C806 C801 120.0
C9 C1 C2 119.3(15)
C9 C1 C6 108.5(15)
C2 C1 C6 119.7(15)
C9 C1 Rh1 129.4(12)
C2 C1 Rh1 68.6(9)
C6 C1 Rh1 107.1(11)
C12 C2 C1 116.0(15)
C12 C2 C3 109.7(15)
C1 C2 C3 118.2(15)
C12 C2 Rh1 130.5(13)
C1 C2 Rh1 72.1(10)
C3 C2 Rh1 106.5(11)
C4 C3 C2 120.3(14)
C4 C3 C14 118.3(16)
C2 C3 C14 104.5(16)
C4 C3 Rh2 72.8(10)
C2 C3 Rh2 107.4(11)
C14 C3 Rh2 132.3(12)
C3 C4 C5 121.2(15)
C3 C4 C17 118.6(14)
C5 C4 C17 105.7(15)
C3 C4 Rh2 68.4(10)
C5 C4 Rh2 109.2(10)
C17 C4 Rh2 131.4(12)
C6 C5 C19 117.6(14)
C6 C5 C4 120.9(16)
C19 C5 C4 107.8(15)
C6 C5 Rh3 70.4(10)
C19 C5 Rh3 131.5(12)
C4 C5 Rh3 105.5(10)
C5 C6 C7 121.0(16)
C5 C6 C1 119.6(14)
C7 C6 C1 105.3(15)
C5 C6 Rh3 72.4(9)
C7 C6 Rh3 131.3(12)
C1 C6 Rh3 105.2(11)
C6 C7 C21 121.7(17)
C6 C7 C8 111.0(15)
C21 C7 C8 116.4(17)
C24 C8 C9 123.6(17)
C24 C8 C7 120.8(18)
C9 C8 C7 105.8(16)
C10 C9 C1 122.5(17)
C10 C9 C8 115.9(17)
C1 C9 C8 109.4(15)
C9 C10 C26 124.4(19)
C9 C10 C11 118.4(18)
C26 C10 C11 107.5(18)
C12 C11 C10 119.7(17)
C12 C11 C28 123.1(19)
C10 C11 C28 104.5(17)
C11 C12 C13 118.4(18)
C11 C12 C2 123.8(17)
C13 C12 C2 107.6(16)
C30 C13 C12 121.9(18)
C30 C13 C14 118.2(18)
C12 C13 C14 108.8(16)
C15 C14 C13 122.5(17)
C15 C14 C3 120.9(18)
C13 C14 C3 109.1(16)
C14 C15 C16 120.3(17)
C14 C15 C32 119.2(18)
C16 C15 C32 106.1(17)
C15 C16 C17 123.0(17)
C15 C16 C34 111.1(19)
C17 C16 C34 115.2(19)
C18 C17 C16 122.7(18)
C18 C17 C4 109.6(15)
C16 C17 C4 117.9(17)
C36 C18 C17 119.0(16)
C36 C18 C19 122.7(17)
C17 C18 C19 107.5(16)
C20 C19 C18 117.6(16)
C20 C19 C5 123.4(16)
C18 C19 C5 109.2(15)
C19 C20 C38 121.1(18)
C19 C20 C21 118.3(17)
C38 C20 C21 107.8(17)
C7 C21 C22 122.4(19)
C7 C21 C20 117.9(17)
C22 C21 C20 108.3(18)
C23 C22 C21 119.3(19)
C23 C22 C39 120(2)
C21 C22 C39 106.3(19)
C22 C23 C24 120.2(18)
C22 C23 C42 121(2)
C24 C23 C42 108(2)
C8 C24 C25 118.3(18)
C8 C24 C23 120.8(18)
C25 C24 C23 107.5(18)
C26 C25 C24 121.5(18)
C26 C25 C43 116.1(19)
C24 C25 C43 109.6(19)
C25 C26 C27 123(2)
C25 C26 C10 116.1(19)
C27 C26 C10 108.6(19)
C28 C27 C45 118(2)
C28 C27 C26 111.3(18)
C45 C27 C26 118(2)
C29 C28 C27 123.6(19)
C29 C28 C11 116.0(18)
C27 C28 C11 108.1(17)
C28 C29 C30 121.4(18)
C28 C29 C47 117(2)
C30 C29 C47 109.5(19)
C13 C30 C29 119.1(18)
C13 C30 C31 120.8(18)
C29 C30 C31 108.1(18)
C32 C31 C30 118.5(17)
C32 C31 C48 122(2)
C30 C31 C48 106(2)
C33 C32 C31 117.5(17)
C33 C32 C15 110.3(17)
C31 C32 C15 120.8(19)
C32 C33 C50 121.9(19)
C32 C33 C34 106.1(17)
C50 C33 C34 120(2)
C35 C34 C33 120(2)
C35 C34 C16 123.1(19)
C33 C34 C16 106.4(19)
C36 C35 C34 118.0(19)
C36 C35 C52 107.3(18)
C34 C35 C52 120(2)
C35 C36 C18 121.9(18)
C35 C36 C37 108.8(18)
C18 C36 C37 116.9(18)
C38 C37 C53 117(2)
C38 C37 C36 121.7(18)
C53 C37 C36 107.5(19)
C37 C38 C39 123.4(19)
C37 C38 C20 119.9(19)
C39 C38 C20 105.7(19)
C38 C39 C22 111.8(18)
C38 C39 C40 118.5(19)
C22 C39 C40 119(2)
C39 C40 C41 121(2)
C39 C40 C54 119(2)
C41 C40 C54 107(2)
C42 C41 C56 121(2)
C42 C41 C40 118.4(19)
C56 C41 C40 109(2)
C41 C42 C43 117.9(19)
C41 C42 C23 121(2)
C43 C42 C23 108(2)
C44 C43 C42 121(2)
C44 C43 C25 121(2)
C42 C43 C25 106.4(19)
C43 C44 C45 122(2)
C43 C44 C57 118(2)
C45 C44 C57 110(2)
C44 C45 C27 119(2)
C44 C45 C46 108(2)
C27 C45 C46 120(2)
C47 C46 C58 121(2)
C47 C46 C45 120(2)
C58 C46 C45 109(2)
C46 C47 C48 118(2)
C46 C47 C29 122(2)
C48 C47 C29 106(2)
C49 C48 C47 122(2)
C49 C48 C31 118(2)
C47 C48 C31 111(2)
C59 C49 C48 117(2)
C59 C49 C50 109(2)
C48 C49 C50 121(2)
C51 C50 C33 120(2)
C51 C50 C49 108.3(19)
C33 C50 C49 119(2)
C50 C51 C52 121(2)
C50 C51 C60 109(2)
C52 C51 C60 118(2)
C53 C52 C51 121(2)
C53 C52 C35 109(2)
C51 C52 C35 119(2)
C54 C53 C52 118(2)
C54 C53 C37 125(2)
C52 C53 C37 107.8(19)
C53 C54 C55 123(2)
C53 C54 C40 117(2)
C55 C54 C40 106(2)
C60 C55 C54 119(2)
C60 C55 C56 118(2)
C54 C55 C56 111(2)
C57 C56 C41 121(2)
C57 C56 C55 122(2)
C41 C56 C55 107(2)
C56 C57 C58 121(2)
C56 C57 C44 121(2)
C58 C57 C44 104.2(19)
C59 C58 C46 120(2)
C59 C58 C57 119.0(19)
C46 C58 C57 108(2)
C58 C59 C49 121(2)
C58 C59 C60 118(2)
C49 C59 C60 109(2)
C55 C60 C51 120(2)
C55 C60 C59 122(2)
C51 C60 C59 105(2)

loop_
_geom_bond_atom_site_label_1
_geom_bond_atom_site_label_2
_geom_bond_distance
Rh1 C1C 1.79(2)
Rh1 C2 2.181(17)
Rh1 C1 2.229(17)
Rh1 C1A 2.30(2)
Rh1 C1B 2.314(19)
Rh1 Rh3 2.769(2)
Rh1 Rh2 2.774(2)
Rh1 Rh4 2.8078(19)
Rh1 Rh5 2.813(2)
Rh2 C2A 1.97(2)
Rh2 C3 2.143(19)
Rh2 C6A 2.19(2)
Rh2 C4 2.201(17)
Rh2 C1A 2.26(2)
Rh2 Rh3 2.8019(19)
Rh2 Rh5 2.830(2)
Rh2 Rh6 2.861(2)
Rh3 C6 2.219(17)
Rh3 C1B 2.23(3)
Rh3 C5 2.244(16)
Rh3 P1 2.314(5)
Rh3 C6A 2.56(2)
Rh3 Rh4 2.748(2)
Rh3 Rh6 2.881(2)
Rh4 C4A 1.908(11)
Rh4 C1B 2.10(2)
Rh4 C6B 2.15(2)
Rh4 P2 2.301(5)
Rh4 Rh5 2.810(2)
Rh4 Rh6 2.837(2)
Rh5 C5A 1.89(3)
Rh5 C1A 2.05(2)
Rh5 P3 2.332(6)
Rh5 C6B 2.35(2)
Rh5 Rh6 2.813(2)
Rh6 C6C 1.93(3)
Rh6 C6A 2.08(2)
Rh6 C6B 2.281(19)
Rh6 P4 2.329(5)
C1A O1A 1.18(2)
C1B O1B 1.15(2)
C1C O1C 1.13(3)
C5A O5A 1.14(2)
C6A O6A 1.14(2)
C6B O6B 1.15(2)
C6C O6C 1.14(2)
C2A N1 1.14(2)
N1 C97A 1.496(17)
C97A C91A 1.68(2)
C91A C92A 1.3900
C91A C96A 1.3900
C92A C93A 1.3900
C93A C94A 1.3900
C94A C95A 1.3900
C95A C96A 1.3900
C4A N2 1.1253
N2 C97B 1.5140
C97B C91B 1.701(19)
C91B C92B 1.3900
C91B C96B 1.3900
C92B C93B 1.3900
C93B C94B 1.3900
C94B C95B 1.3900
C95B C96B 1.3900
P1 C201 1.868(11)
P1 C101 1.873(11)
P1 C100 1.894(19)
P2 C301 1.857(12)
P2 C100 1.87(2)
P2 C401 1.892(12)
P3 C500 1.82(2)
P3 C501 1.891(13)
P3 C601 1.896(14)
P4 C500 1.84(2)
P4 C701 1.850(12)
P4 C801 1.874(12)
C101 C102 1.3900
C101 C106 1.3900
C102 C103 1.3900
C103 C104 1.3900
C104 C105 1.3900
C105 C106 1.3900
C201 C202 1.3900
C201 C206 1.3900
C202 C203 1.3900
C203 C204 1.3900
C204 C205 1.3900
C205 C206 1.3900
C301 C302 1.3900
C301 C306 1.3900
C302 C303 1.3900
C303 C304 1.3900
C304 C305 1.3900
C305 C306 1.3900
C401 C402 1.3900
C401 C406 1.3900
C402 C403 1.3900
C403 C404 1.3900
C404 C405 1.3900
C405 C406 1.3900
C501 C502 1.3900
C501 C506 1.3900
C502 C503 1.3900
C503 C504 1.3900
C504 C505 1.3900
C505 C506 1.3900
C601 C602 1.3900
C601 C606 1.3900
C602 C603 1.3900
C603 C604 1.3900
C604 C605 1.3900
C605 C606 1.3900
C701 C702 1.3900
C701 C706 1.3900
C702 C703 1.3900
C703 C704 1.3900
C704 C705 1.3900
C705 C706 1.3900
C801 C802 1.3900
C801 C806 1.3900
C802 C803 1.3900
C803 C804 1.3900
C804 C805 1.3900
C805 C806 1.3900
C1 C9 1.46(2)
C1 C2 1.48(2)
C1 C6 1.53(2)
C2 C12 1.48(2)
C2 C3 1.51(2)
C3 C4 1.44(2)
C3 C14 1.51(2)
C4 C5 1.48(2)
C4 C17 1.51(2)
C5 C6 1.42(2)
C5 C19 1.47(2)
C6 C7 1.44(2)
C7 C21 1.44(3)
C7 C8 1.51(3)
C8 C24 1.36(3)
C8 C9 1.47(2)
C9 C10 1.37(3)
C10 C26 1.48(3)
C10 C11 1.53(3)
C11 C12 1.33(3)
C11 C28 1.56(3)
C12 C13 1.46(2)
C13 C30 1.42(3)
C13 C14 1.48(3)
C14 C15 1.39(3)
C15 C16 1.39(3)
C15 C32 1.45(3)
C16 C17 1.45(3)
C16 C34 1.47(3)
C17 C18 1.44(2)
C18 C36 1.43(3)
C18 C19 1.46(2)
C19 C20 1.40(2)
C20 C38 1.47(3)
C20 C21 1.51(3)
C21 C22 1.44(3)
C22 C23 1.39(3)
C22 C39 1.46(3)
C23 C24 1.49(3)
C23 C42 1.50(3)
C24 C25 1.47(3)
C25 C26 1.40(3)
C25 C43 1.51(3)
C26 C27 1.46(3)
C27 C28 1.41(3)
C27 C45 1.44(3)
C28 C29 1.40(3)
C29 C30 1.46(3)
C29 C47 1.47(3)
C30 C31 1.47(3)
C31 C32 1.45(3)
C31 C48 1.48(3)
C32 C33 1.45(3)
C33 C50 1.46(3)
C33 C34 1.46(3)
C34 C35 1.44(3)
C35 C36 1.42(3)
C35 C52 1.47(3)
C36 C37 1.47(3)
C37 C38 1.38(3)
C37 C53 1.44(3)
C38 C39 1.45(3)
C39 C40 1.47(3)
C40 C41 1.47(3)
C40 C54 1.49(3)
C41 C42 1.42(3)
C41 C56 1.44(3)
C42 C43 1.50(3)
C43 C44 1.39(3)
C44 C45 1.41(3)
C44 C57 1.52(3)
C45 C46 1.47(3)
C46 C47 1.36(3)
C46 C58 1.45(3)
C47 C48 1.45(3)
C48 C49 1.44(3)
C49 C59 1.40(3)
C49 C50 1.46(3)
C50 C51 1.42(3)
C51 C52 1.45(3)
C51 C60 1.48(3)
C52 C53 1.44(3)
C53 C54 1.40(3)
C54 C55 1.44(3)
C55 C60 1.40(3)
C55 C56 1.45(3)
C56 C57 1.36(3)
C57 C58 1.51(3)
C58 C59 1.39(3)
C59 C60 1.49(3)
